data_7213089
loop_
_publ_author_name
'Lomas, John S.'
'Vaissermann, Jacqueline'

_publ_contact_author
;
  John S. Lomas           # Name and address of author for correspondence
;
_publ_section_title
;
 Competing intermolecular and intramolecular hydride transfers in the
 ionic hydrogenation of
 (2-alkoxyphenyl)di(1-adamantyl)methanols&#x200A;&#x2020;
;
_journal_issue 8
_journal_name_full 'Journal of the Chemical Society, Perkin Transactions 2'
_journal_page_first 1639
_journal_paper_doi 10.1039/a903303c
_journal_year 1999
_chemical_compound_source
;
synthesis in laboratory
;
_chemical_formula_moiety ' C28 H38 O1 '
_chemical_formula_sum 'C28 H38 O'
_chemical_formula_weight 390.6
_chemical_melting_point 421.15
_chemical_name_systematic
;
anti-(2-anisyl)di(1-adamantyl)methane
;
_space_group_IT_number 14
_symmetry_cell_setting monoclinic
_symmetry_space_group_name_Hall '-P 2yn'
_symmetry_space_group_name_H-M 'P 1 21/n 1'
_atom_sites_solution_hydrogens difmap
_atom_sites_solution_primary direct
_audit_creation_date 99-03-11
_audit_creation_method CRYSTALS
_cell_angle_alpha 90
_cell_angle_beta 104.71(5)
_cell_angle_gamma 90
_cell_formula_units_Z 8
_cell_length_a 10.945(8)
_cell_length_b 25.070(11)
_cell_length_c 16.530(10)
_cell_measurement_reflns_used 25
_cell_measurement_temperature 295
_cell_measurement_theta_max 12.2
_cell_measurement_theta_min 11.8
_cell_volume 4387(5)
_computing_cell_refinement 'CAD-4 software (Enraf-Nonius, 1989)'
_computing_data_collection 'CAD-4 software (Enraf-Nonius, 1989)'
_computing_data_reduction
;
RC93 (Watkin, D.J., Prout, C.K., Lilley, P.M.deQ. 1994)
;
_computing_molecular_graphics
;
 CAMERON (Watkin, Prout & Pearce,  1996)
;
_computing_publication_material
;
CRYSTALS Issue 10 (Watkin, Prout, Carruthers & Betteridge, 1996)
;
_computing_structure_refinement
;
CRYSTALS Issue 10 (Watkin, Prout, Carruthers & Betteridge, 1996)
;
_diffrn_ambient_temperature 295
_diffrn_measurement_device '  Enraf-nonius CAD4 '
_diffrn_measurement_method 2\q/\w
_diffrn_radiation_monochromator ' graphite '
_diffrn_radiation_type 'Mo K\a'
_diffrn_radiation_wavelength 0.71069
_diffrn_reflns_av_R_equivalents 0.01
_diffrn_reflns_limit_h_max 13
_diffrn_reflns_limit_h_min 0
_diffrn_reflns_limit_k_max 29
_diffrn_reflns_limit_k_min 0
_diffrn_reflns_limit_l_max 18
_diffrn_reflns_limit_l_min -19
_diffrn_reflns_number 8342
_diffrn_reflns_theta_max 25
_diffrn_reflns_theta_min 1
_diffrn_standards_decay_% 7.20
_diffrn_standards_interval_time 3600s
_diffrn_standards_number 2
_exptl_absorpt_coefficient_mu 0.06
_exptl_absorpt_correction_type none
_exptl_crystal_colour ' colourless '
_exptl_crystal_density_diffrn 1.18
_exptl_crystal_description ' prism '
_exptl_crystal_F_000 1712.31
_exptl_crystal_size_max 0.40
_exptl_crystal_size_mid 0.38
_exptl_crystal_size_min 0.32
_refine_diff_density_max 0.19
_refine_diff_density_min -0.18
_refine_ls_extinction_method None
_refine_ls_goodness_of_fit_obs 0.8625
_refine_ls_hydrogen_treatment
;
one overall isotropic thermal parameter refined
;
_refine_ls_matrix_type full
_refine_ls_number_parameters 524
_refine_ls_number_reflns 3523
_refine_ls_R_factor_obs 0.0527
_refine_ls_shift/esd_max 1.627206
_refine_ls_structure_factor_coef F
_refine_ls_weighting_scheme
;
 Chebychev polynomial (Carruthers & Watkin, 1979)
;
_refine_ls_wR_factor_obs 0.0665
_reflns_limit_h_max 12
_reflns_limit_h_min -13
_reflns_limit_k_max 29
_reflns_limit_k_min 0
_reflns_limit_l_max 19
_reflns_limit_l_min 0
_reflns_number_observed 3523
_reflns_number_total 7699
_reflns_observed_criterion >3.00\s(I)
_cod_data_source_file 903303csup1.cif
_cod_data_source_block CRYSTALS_cif
_cod_depositor_comments
;
The following automatic conversions were performed:

'_cell_measurement_temperature' value '295K' was changed to '295' -
the value should be numeric and without a unit
designator.

'_diffrn_ambient_temperature' value '295K' was changed
to '295' - the value should be numeric and without a unit
designator.

'_chemical_melting_point' value '148C' was changed to
'421.15' - it was converted from degrees Celsius(C) to
Kelvins(K).

'_symmetry_cell_setting' value 'Monoclinic ' changed to
'monoclinic' according to
/home/saulius/struct/CIF-dictionaries/cif_core.dic dictionary named
'cif_core.dic' version 2.4.2 from
2011-04-26.

'_exptl_absorpt_correction_type' value ' none ' changed
to 'none' according to
/home/saulius/struct/CIF-dictionaries/cif_core.dic dictionary named
'cif_core.dic' version 2.4.2 from
2011-04-26.

'_refine_ls_matrix_type' value ' full ' changed to
'full' according to
/home/saulius/struct/CIF-dictionaries/cif_core.dic dictionary named
'cif_core.dic' version 2.4.2 from 2011-04-26.

Automatic conversion script
Id: cif_fix_values 1891 2012-01-12 08:04:46Z andrius 

The following automatic conversions were performed:

'_atom_sites_solution_primary' value ' Direct_Methods ' was changed
to 'direct'.

'_atom_sites_solution_hydrogens' value ' Difference Fourier map ' was
changed to 'difmap'.

Automatic conversion script
Id: cif_fix_values 6452 2018-10-05 10:23:21Z andrius 
;
_cod_original_cell_volume 4387.03
_cod_original_sg_symbol_H-M 'P 1 21/n 1 '
_cod_original_formula_sum ' C28 H38 O1 '
_cod_database_code 7213089

loop_
_symmetry_equiv_pos_as_xyz
x,y,z
-x,-y,-z
-x+1/2,y+1/2,-z+1/2
x+1/2,-y+1/2,z+1/2

loop_
_atom_site_aniso_label
_atom_site_aniso_U_11
_atom_site_aniso_U_22
_atom_site_aniso_U_33
_atom_site_aniso_U_23
_atom_site_aniso_U_13
_atom_site_aniso_U_12
O1 0.055(2) 0.070(2) 0.076(2) -0.003(2) 0.017(1) -0.001(1)
O11 0.064(2) 0.059(2) 0.054(2) 0.015(1) 0.024(1) 0.003(1)
C1 0.057(2) 0.055(3) 0.041(2) -0.001(2) 0.003(2) 0.018(2)
C2 0.060(2) 0.069(3) 0.043(2) 0.007(2) 0.007(2) 0.023(2)
C3 0.074(3) 0.093(4) 0.041(2) 0.011(2) 0.013(2) 0.035(3)
C4 0.105(4) 0.106(5) 0.047(3) -0.002(3) 0.014(3) 0.060(4)
C5 0.108(4) 0.084(4) 0.053(3) -0.016(2) -0.010(3) 0.037(3)
C6 0.077(3) 0.059(3) 0.048(2) -0.006(2) -0.002(2) 0.018(2)
C7 0.054(3) 0.107(4) 0.084(3) 0.012(3) 0.014(2) -0.011(3)
C10 0.045(2) 0.040(2) 0.053(2) -0.002(2) 0.008(2) 0.001(2)
C11 0.043(2) 0.039(2) 0.047(2) -0.006(2) 0.018(2) -0.005(2)
C12 0.047(2) 0.045(2) 0.053(2) -0.005(2) 0.021(2) -0.013(2)
C13 0.071(3) 0.063(3) 0.071(3) -0.008(2) 0.043(2) -0.015(2)
C14 0.076(3) 0.083(3) 0.099(4) -0.019(3) 0.062(3) -0.011(3)
C15 0.052(3) 0.064(3) 0.115(4) -0.014(3) 0.039(3) -0.003(2)
C16 0.042(2) 0.051(2) 0.068(2) -0.010(2) 0.018(2) -0.003(2)
C17 0.093(3) 0.065(3) 0.057(2) 0.008(2) 0.018(2) -0.006(2)
C20 0.038(2) 0.041(2) 0.040(2) 0.004(1) 0.014(1) 0.002(2)
C101 0.043(2) 0.038(2) 0.043(2) -0.003(2) 0.004(1) 0.003(2)
C102 0.047(2) 0.053(2) 0.081(3) 0.014(2) 0.020(2) 0.003(2)
C103 0.050(2) 0.075(3) 0.079(3) 0.016(2) 0.022(2) 0.016(2)
C104 0.048(2) 0.073(3) 0.124(4) 0.022(3) -0.011(3) -0.005(2)
C105 0.064(3) 0.072(3) 0.063(3) -0.016(2) -0.014(2) 0.010(2)
C106 0.077(3) 0.071(3) 0.056(3) 0.009(2) 0.006(2) 0.017(2)
C107 0.066(3) 0.045(2) 0.064(2) 0.010(2) 0.015(2) 0.003(2)
C108 0.055(2) 0.042(2) 0.059(2) 0.003(2) 0.008(2) -0.001(2)
C109 0.067(3) 0.048(2) 0.072(3) -0.009(2) -0.013(2) 0.005(2)
C110 0.064(2) 0.050(3) 0.074(3) 0.007(2) 0.016(2) 0.017(2)
C201 0.041(2) 0.043(2) 0.040(2) -0.001(1) 0.009(1) 0.006(2)
C202 0.064(3) 0.078(3) 0.072(3) 0.021(2) 0.023(2) 0.003(2)
C203 0.074(3) 0.109(4) 0.057(3) 0.028(3) 0.034(2) 0.024(3)
C204 0.116(4) 0.082(3) 0.053(3) 0.004(2) 0.028(3) 0.055(3)
C205 0.104(3) 0.056(3) 0.052(2) -0.014(2) 0.010(2) 0.009(2)
C206 0.078(3) 0.089(4) 0.051(2) -0.007(2) -0.004(2) 0.015(3)
C207 0.071(3) 0.068(3) 0.048(2) -0.001(2) 0.010(2) 0.032(2)
C208 0.061(2) 0.061(3) 0.050(2) -0.005(2) 0.009(2) 0.021(2)
C209 0.074(3) 0.043(2) 0.045(2) -0.006(2) 0.012(2) 0.005(2)
C210 0.105(4) 0.068(3) 0.064(3) 0.019(2) 0.019(3) 0.033(3)
C301 0.037(2) 0.045(2) 0.036(2) 0.000(1) 0.010(1) -0.007(2)
C302 0.053(2) 0.056(2) 0.047(2) 0.001(2) 0.019(2) -0.010(2)
C303 0.065(3) 0.071(3) 0.065(3) -0.005(2) 0.035(2) -0.028(2)
C304 0.079(3) 0.051(3) 0.066(2) 0.002(2) 0.016(2) -0.021(2)
C305 0.057(2) 0.051(3) 0.065(2) -0.007(2) 0.016(2) -0.008(2)
C306 0.062(3) 0.071(3) 0.057(2) -0.016(2) 0.017(2) -0.020(2)
C307 0.050(2) 0.076(3) 0.049(2) 0.003(2) 0.005(2) -0.011(2)
C308 0.047(2) 0.058(2) 0.043(2) 0.006(2) 0.010(2) -0.010(2)
C309 0.054(2) 0.044(2) 0.060(2) -0.007(2) 0.012(2) -0.002(2)
C310 0.044(2) 0.078(3) 0.081(3) -0.008(2) 0.014(2) -0.016(2)
C401 0.039(2) 0.037(2) 0.043(2) -0.002(1) 0.015(1) 0.000(2)
C402 0.065(2) 0.052(2) 0.044(2) -0.002(2) 0.014(2) 0.001(2)
C403 0.078(3) 0.055(2) 0.046(2) -0.007(2) 0.021(2) 0.002(2)
C404 0.087(3) 0.056(3) 0.070(3) -0.006(2) 0.041(2) 0.011(2)
C405 0.069(3) 0.050(2) 0.064(2) 0.007(2) 0.027(2) 0.016(2)
C406 0.093(3) 0.040(2) 0.092(3) -0.002(2) 0.045(3) 0.000(2)
C407 0.070(3) 0.055(3) 0.088(3) -0.023(2) 0.033(2) -0.019(2)
C408 0.052(2) 0.047(2) 0.069(3) -0.015(2) 0.025(2) -0.010(2)
C409 0.050(2) 0.047(2) 0.050(2) 0.008(2) 0.021(2) 0.011(2)
C410 0.094(4) 0.066(3) 0.074(3) -0.032(2) 0.016(3) -0.001(3)

loop_
_atom_site_label
_atom_site_fract_x
_atom_site_fract_y
_atom_site_fract_z
_atom_site_U_iso_or_equiv
_atom_site_occupancy
_atom_site_thermal_displace_type
O1 0.7446(3) 0.1263(1) 0.5261(2) 0.0659 1.0000 Uani
O11 0.7329(2) 0.0314(1) 1.0088(2) 0.0555 1.0000 Uani
C1 0.8877(4) 0.1988(2) 0.5542(2) 0.0494 1.0000 Uani
C2 0.7810(4) 0.1740(2) 0.5668(2) 0.0543 1.0000 Uani
C3 0.7116(4) 0.1962(2) 0.6187(2) 0.0618 1.0000 Uani
C4 0.7491(6) 0.2441(3) 0.6556(3) 0.0705 1.0000 Uani
C5 0.8523(6) 0.2712(2) 0.6429(3) 0.0745 1.0000 Uani
C6 0.9188(4) 0.2477(2) 0.5922(2) 0.0597 1.0000 Uani
C7 0.6173(4) 0.1101(2) 0.5096(3) 0.0779 1.0000 Uani
C10 0.9720(3) 0.1778(1) 0.5001(2) 0.0462 1.0000 Uani
C11 0.6150(3) 0.0941(1) 0.9147(2) 0.0410 1.0000 Uani
C12 0.6318(3) 0.0656(1) 0.9891(2) 0.0449 1.0000 Uani
C13 0.5505(4) 0.0714(2) 1.0404(3) 0.0587 1.0000 Uani
C14 0.4467(5) 0.1048(2) 1.0151(3) 0.0675 1.0000 Uani
C15 0.4239(4) 0.1313(2) 0.9410(3) 0.0662 1.0000 Uani
C16 0.5078(3) 0.1259(2) 0.8916(2) 0.0509 1.0000 Uani
C17 0.7599(4) 0.0040(2) 1.0863(3) 0.0694 1.0000 Uani
C20 0.7077(3) 0.0962(1) 0.8583(2) 0.0385 1.0000 Uani
C101 1.0674(3) 0.1336(1) 0.5486(2) 0.0419 1.0000 Uani
C102 1.1707(3) 0.1221(2) 0.5028(3) 0.0569 1.0000 Uani
C103 1.2732(4) 0.0845(2) 0.5541(3) 0.0633 1.0000 Uani
C104 1.3347(4) 0.1111(2) 0.6370(4) 0.0755 1.0000 Uani
C105 1.2356(4) 0.1207(2) 0.6853(3) 0.0649 1.0000 Uani
C106 1.1745(4) 0.0689(2) 0.6997(3) 0.0673 1.0000 Uani
C107 1.1121(4) 0.0432(2) 0.6164(3) 0.0574 1.0000 Uani
C108 1.0093(4) 0.0812(1) 0.5662(2) 0.0524 1.0000 Uani
C109 1.1339(4) 0.1583(2) 0.6339(3) 0.0614 1.0000 Uani
C110 1.2118(4) 0.0331(2) 0.5690(3) 0.0600 1.0000 Uani
C201 0.9036(3) 0.1718(1) 0.4037(2) 0.0412 1.0000 Uani
C202 0.9940(4) 0.1909(2) 0.3511(3) 0.0678 1.0000 Uani
C203 0.9292(4) 0.1903(2) 0.2570(3) 0.0678 1.0000 Uani
C204 0.8814(5) 0.1345(2) 0.2296(3) 0.0679 1.0000 Uani
C205 0.7910(5) 0.1168(2) 0.2787(3) 0.0663 1.0000 Uani
C206 0.6794(4) 0.1539(2) 0.2618(3) 0.0712 1.0000 Uani
C207 0.7249(4) 0.2098(2) 0.2874(2) 0.0576 1.0000 Uani
C208 0.7890(4) 0.2094(2) 0.3817(2) 0.0551 1.0000 Uani
C209 0.8591(4) 0.1159(1) 0.3721(2) 0.0522 1.0000 Uani
C210 0.8160(5) 0.2285(2) 0.2396(3) 0.0718 1.0000 Uani
C301 0.8211(3) 0.1354(1) 0.8967(2) 0.0382 1.0000 Uani
C302 0.9104(3) 0.1434(2) 0.8392(2) 0.0495 1.0000 Uani
C303 1.0120(4) 0.1848(2) 0.8745(3) 0.0567 1.0000 Uani
C304 0.9510(4) 0.2389(2) 0.8807(3) 0.0616 1.0000 Uani
C305 0.8631(4) 0.2330(2) 0.9373(2) 0.0569 1.0000 Uani
C306 0.9368(4) 0.2165(2) 1.0233(2) 0.0598 1.0000 Uani
C307 1.0009(4) 0.1634(2) 1.0183(2) 0.0578 1.0000 Uani
C308 0.9002(3) 0.1208(1) 0.9840(2) 0.0480 1.0000 Uani
C309 0.7619(4) 0.1911(1) 0.9037(2) 0.0520 1.0000 Uani
C310 1.0885(4) 0.1684(2) 0.9611(3) 0.0639 1.0000 Uani
C401 0.7301(3) 0.0409(1) 0.8182(2) 0.0385 1.0000 Uani
C402 0.7329(4) 0.0521(2) 0.7264(2) 0.0527 1.0000 Uani
C403 0.7441(4) 0.0006(2) 0.6786(2) 0.0564 1.0000 Uani
C404 0.8625(4) -0.0284(2) 0.7221(3) 0.0627 1.0000 Uani
C405 0.8591(4) -0.0417(2) 0.8121(2) 0.0570 1.0000 Uani
C406 0.7454(5) -0.0774(2) 0.8088(3) 0.0651 1.0000 Uani
C407 0.6254(4) -0.0477(2) 0.7661(3) 0.0635 1.0000 Uani
C408 0.6146(3) 0.0047(2) 0.8123(2) 0.0519 1.0000 Uani
C409 0.8491(3) 0.0098(1) 0.8597(2) 0.0462 1.0000 Uani
C410 0.6285(5) -0.0340(2) 0.6768(3) 0.0718 1.0000 Uani
H10 1.0434 0.2104 0.5015 0.083(2) 1.0000 Uiso
H20 0.6565 0.1195 0.8091 0.083(2) 1.0000 Uiso
H31 0.6287 0.1714 0.6198 0.083(2) 1.0000 Uiso
H41 0.6979 0.2607 0.6902 0.083(2) 1.0000 Uiso
H51 0.8983 0.3064 0.6669 0.083(2) 1.0000 Uiso
H61 0.9993 0.2699 0.5832 0.083(2) 1.0000 Uiso
H71 0.5926 0.1135 0.5665 0.083(2) 1.0000 Uiso
H72 0.5593 0.1415 0.4869 0.083(2) 1.0000 Uiso
H73 0.6115 0.0750 0.4726 0.083(2) 1.0000 Uiso
H131 0.5665 0.0477 1.0920 0.083(2) 1.0000 Uiso
H141 0.3971 0.1100 1.0513 0.083(2) 1.0000 Uiso
H151 0.3458 0.1573 0.9172 0.083(2) 1.0000 Uiso
H161 0.4926 0.1463 0.8344 0.083(2) 1.0000 Uiso
H171 0.7781 0.0276 1.1330 0.083(2) 1.0000 Uiso
H172 0.6867 -0.0187 1.0924 0.083(2) 1.0000 Uiso
H173 0.8344 -0.0222 1.0840 0.083(2) 1.0000 Uiso
H1021 1.1238 0.1001 0.4514 0.083(2) 1.0000 Uiso
H1022 1.2108 0.1578 0.4945 0.083(2) 1.0000 Uiso
H1031 1.3399 0.0763 0.5217 0.083(2) 1.0000 Uiso
H1041 1.4080 0.0881 0.6733 0.083(2) 1.0000 Uiso
H1042 1.3802 0.1418 0.6295 0.083(2) 1.0000 Uiso
H1051 1.2707 0.1394 0.7381 0.083(2) 1.0000 Uiso
H1061 1.1100 0.0739 0.7345 0.083(2) 1.0000 Uiso
H1062 1.2463 0.0435 0.7363 0.083(2) 1.0000 Uiso
H1071 1.0713 0.0030 0.6284 0.083(2) 1.0000 Uiso
H1081 0.9621 0.0610 0.5128 0.083(2) 1.0000 Uiso
H1082 0.9454 0.0890 0.6056 0.083(2) 1.0000 Uiso
H1091 1.0607 0.1683 0.6647 0.083(2) 1.0000 Uiso
H1092 1.1663 0.1942 0.6226 0.083(2) 1.0000 Uiso
H1101 1.2671 0.0054 0.6005 0.083(2) 1.0000 Uiso
H1102 1.1615 0.0169 0.5098 0.083(2) 1.0000 Uiso
H2021 1.0250 0.2295 0.3712 0.083(2) 1.0000 Uiso
H2022 1.0801 0.1701 0.3671 0.083(2) 1.0000 Uiso
H2031 0.9962 0.1989 0.2336 0.083(2) 1.0000 Uiso
H2041 0.9523 0.1063 0.2316 0.083(2) 1.0000 Uiso
H2042 0.8367 0.1330 0.1670 0.083(2) 1.0000 Uiso
H2051 0.7618 0.0765 0.2622 0.083(2) 1.0000 Uiso
H2061 0.6355 0.1530 0.2004 0.083(2) 1.0000 Uiso
H2062 0.6129 0.1456 0.3001 0.083(2) 1.0000 Uiso
H2071 0.6509 0.2348 0.2797 0.083(2) 1.0000 Uiso
H2081 0.7280 0.2025 0.4147 0.083(2) 1.0000 Uiso
H2082 0.8321 0.2456 0.4062 0.083(2) 1.0000 Uiso
H2091 0.9401 0.0937 0.3752 0.083(2) 1.0000 Uiso
H2092 0.7938 0.1052 0.4055 0.083(2) 1.0000 Uiso
H2101 0.7732 0.2297 0.1780 0.083(2) 1.0000 Uiso
H2102 0.8376 0.2673 0.2649 0.083(2) 1.0000 Uiso
H3021 0.8595 0.1560 0.7873 0.083(2) 1.0000 Uiso
H3022 0.9597 0.1081 0.8314 0.083(2) 1.0000 Uiso
H3031 1.0705 0.1878 0.8422 0.083(2) 1.0000 Uiso
H3041 1.0185 0.2669 0.9034 0.083(2) 1.0000 Uiso
H3042 0.9027 0.2477 0.8240 0.083(2) 1.0000 Uiso
H3051 0.8112 0.2691 0.9407 0.083(2) 1.0000 Uiso
H3061 0.8756 0.2177 1.0655 0.083(2) 1.0000 Uiso
H3062 1.0069 0.2452 1.0499 0.083(2) 1.0000 Uiso
H3071 1.0543 0.1548 1.0787 0.083(2) 1.0000 Uiso
H3081 0.9516 0.0850 0.9766 0.083(2) 1.0000 Uiso
H3082 0.8424 0.1184 1.0243 0.083(2) 1.0000 Uiso
H3091 0.7043 0.1871 0.9444 0.083(2) 1.0000 Uiso
H3092 0.7042 0.2015 0.8435 0.083(2) 1.0000 Uiso
H3101 1.1532 0.1975 0.9804 0.083(2) 1.0000 Uiso
H3102 1.1264 0.1323 0.9501 0.083(2) 1.0000 Uiso
H4021 0.8117 0.0753 0.7288 0.083(2) 1.0000 Uiso
H4022 0.6423 0.0716 0.6975 0.083(2) 1.0000 Uiso
H4031 0.7409 0.0118 0.6181 0.083(2) 1.0000 Uiso
H4041 0.9405 -0.0049 0.7249 0.083(2) 1.0000 Uiso
H4042 0.8756 -0.0609 0.6970 0.083(2) 1.0000 Uiso
H4051 0.9446 -0.0636 0.8429 0.083(2) 1.0000 Uiso
H4061 0.7479 -0.0898 0.8662 0.083(2) 1.0000 Uiso
H4062 0.7378 -0.1129 0.7679 0.083(2) 1.0000 Uiso
H4071 0.5443 -0.0730 0.7637 0.083(2) 1.0000 Uiso
H4081 0.6125 -0.0092 0.8734 0.083(2) 1.0000 Uiso
H4082 0.5296 0.0236 0.7853 0.083(2) 1.0000 Uiso
H4091 0.9325 0.0315 0.8657 0.083(2) 1.0000 Uiso
H4092 0.8485 -0.0001 0.9175 0.083(2) 1.0000 Uiso
H4101 0.5507 -0.0088 0.6452 0.083(2) 1.0000 Uiso
H4102 0.6341 -0.0665 0.6447 0.083(2) 1.0000 Uiso

loop_
_atom_type_symbol
_atom_type_scat_dispersion_real
_atom_type_scat_dispersion_imag
_atom_type_scat_Cromer_Mann_a1
_atom_type_scat_Cromer_Mann_b1
_atom_type_scat_Cromer_Mann_a2
_atom_type_scat_Cromer_Mann_b2
_atom_type_scat_Cromer_Mann_a3
_atom_type_scat_Cromer_Mann_b3
_atom_type_scat_Cromer_Mann_a4
_atom_type_scat_Cromer_Mann_b4
_atom_type_scat_Cromer_Mann_c
_atom_type_scat_source
'C   ' 0.0020 0.0020 2.3100 20.8439 1.0200 10.2075 1.5886 0.5687 0.8650 51.6512 0.2156 International_Tables_Vol_IV_Table_2.2B
'H   ' 0.0000 0.0000 0.4930 10.5109 0.3229 26.1257 0.1402 3.1424 0.0408 57.7997 0.0030 International_Tables_Vol_IV_Table_2.2B
'O   ' 0.0080 0.0060 3.0485 13.2771 2.2868 5.7011 1.5463 0.3239 0.8670 32.9089 0.2508 International_Tables_Vol_IV_Table_2.2B

loop_
_geom_angle_atom_site_label_1
_geom_angle_atom_site_label_2
_geom_angle_atom_site_label_3
_geom_angle
_geom_angle_publ_flag
C2 O1 C7 119.5(3) no
C12 O11 C17 119.2(3) no
C2 C1 C6 116.9(4) no
C2 C1 C10 126.0(3) no
C6 C1 C10 117.1(4) no
O1 C2 C1 117.8(3) no
O1 C2 C3 120.7(4) no
C1 C2 C3 121.5(4) no
C2 C3 C4 118.5(5) no
C2 C3 H31 111.2(4) no
C4 C3 H31 130.2(5) no
C3 C4 C5 122.1(4) no
C3 C4 H41 118.6(7) no
C5 C4 H41 119.2(7) no
C4 C5 C6 117.6(5) no
C4 C5 H51 133.9(6) no
C6 C5 H51 108.4(6) no
C1 C6 C5 123.4(5) no
C1 C6 H61 120.6(4) no
C5 C6 H61 116.0(4) no
O1 C7 H71 105.8(4) no
O1 C7 H72 109.9(4) no
H71 C7 H72 89.4(4) no
O1 C7 H73 105.2(4) no
H71 C7 H73 126.2(5) no
H72 C7 H73 119.0(4) no
C1 C10 C101 111.1(3) no
C1 C10 C201 114.7(3) no
C101 C10 C201 121.4(3) no
C1 C10 H10 104.8(3) no
C101 C10 H10 97.5(3) no
C201 C10 H10 103.8(3) no
C12 C11 C16 116.7(3) no
C12 C11 C20 126.2(3) no
C16 C11 C20 117.0(3) no
O11 C12 C11 116.6(3) no
O11 C12 C13 121.8(4) no
C11 C12 C13 121.6(4) no
C12 C13 C14 119.0(4) no
C12 C13 H131 116.8(4) no
C14 C13 H131 123.9(4) no
C13 C14 C15 120.9(4) no
C13 C14 H141 117.8(6) no
C15 C14 H141 121.2(6) no
C14 C15 C16 119.1(4) no
C14 C15 H151 125.2(4) no
C16 C15 H151 115.6(5) no
C11 C16 C15 122.4(4) no
C11 C16 H161 117.2(3) no
C15 C16 H161 120.4(4) no
O11 C17 H171 112.5(4) no
O11 C17 H172 112.1(4) no
H171 C17 H172 106.1(4) no
O11 C17 H173 104.8(3) no
H171 C17 H173 114.2(4) no
H172 C17 H173 107.1(4) no
C11 C20 C301 110.3(3) no
C11 C20 C401 114.8(3) no
C301 C20 C401 121.5(3) no
C11 C20 H20 100.7(3) no
C301 C20 H20 100.1(3) no
C401 C20 H20 105.9(3) no
C10 C101 C102 110.6(3) no
C10 C101 C108 116.5(3) no
C102 C101 C108 109.1(3) no
C10 C101 C109 106.1(3) no
C102 C101 C109 106.9(3) no
C108 C101 C109 107.2(3) no
C101 C102 C103 111.5(3) no
C101 C102 H1021 103.3(3) no
C103 C102 H1021 105.4(3) no
C101 C102 H1022 107.3(3) no
C103 C102 H1022 109.4(3) no
H1021 C102 H1022 119.8(4) no
C102 C103 C104 108.8(4) no
C102 C103 C110 108.7(3) no
C104 C103 C110 110.0(4) no
C102 C103 H1031 110.4(4) no
C104 C103 H1031 110.3(4) no
C110 C103 H1031 108.7(4) no
C103 C104 C105 109.4(3) no
C103 C104 H1041 112.1(5) no
C105 C104 H1041 109.5(5) no
C103 C104 H1042 111.6(5) no
C105 C104 H1042 114.2(5) no
H1041 C104 H1042 99.9(4) no
C104 C105 C106 110.5(4) no
C104 C105 C109 108.7(4) no
C106 C105 C109 109.1(4) no
C104 C105 H1051 111.9(4) no
C106 C105 H1051 111.1(4) no
C109 C105 H1051 105.3(4) no
C105 C106 C107 109.7(3) no
C105 C106 H1061 112.3(4) no
C107 C106 H1061 110.3(4) no
C105 C106 H1062 108.1(4) no
C107 C106 H1062 110.9(4) no
H1061 C106 H1062 105.6(4) no
C106 C107 C108 109.0(3) no
C106 C107 C110 108.9(4) no
C108 C107 C110 110.3(3) no
C106 C107 H1071 108.8(3) no
C108 C107 H1071 111.9(3) no
C110 C107 H1071 107.9(3) no
C101 C108 C107 110.6(3) no
C101 C108 H1081 113.7(3) no
C107 C108 H1081 107.2(3) no
C101 C108 H1082 108.8(3) no
C107 C108 H1082 106.3(3) no
H1081 C108 H1082 109.9(3) no
C101 C109 C105 111.4(3) no
C101 C109 H1091 106.8(3) no
C105 C109 H1091 113.6(4) no
C101 C109 H1092 107.3(4) no
C105 C109 H1092 114.4(4) no
H1091 C109 H1092 102.7(4) no
C103 C110 C107 110.6(3) no
C103 C110 H1101 117.0(4) no
C107 C110 H1101 105.8(4) no
C103 C110 H1102 108.8(4) no
C107 C110 H1102 105.4(3) no
H1101 C110 H1102 108.7(4) no
C10 C201 C202 109.2(3) no
C10 C201 C208 109.1(3) no
C202 C201 C208 106.0(3) no
C10 C201 C209 117.3(3) no
C202 C201 C209 106.5(3) no
C208 C201 C209 108.1(3) no
C201 C202 C203 111.7(3) no
C201 C202 H2021 108.0(4) no
C203 C202 H2021 111.0(4) no
C201 C202 H2022 111.4(3) no
C203 C202 H2022 113.8(4) no
H2021 C202 H2022 100.4(4) no
C202 C203 C204 110.2(4) no
C202 C203 C210 109.1(4) no
C204 C203 C210 108.5(4) no
C202 C203 H2031 102.0(4) no
C204 C203 H2031 109.5(5) no
C210 C203 H2031 117.3(4) no
C203 C204 C205 109.6(3) no
C203 C204 H2041 114.6(5) no
C205 C204 H2041 111.7(4) no
C203 C204 H2042 112.0(4) no
C205 C204 H2042 108.8(5) no
H2041 C204 H2042 99.6(3) no
C204 C205 C206 109.4(4) no
C204 C205 C209 109.3(4) no
C206 C205 C209 111.1(3) no
C204 C205 H2051 109.6(4) no
C206 C205 H2051 111.1(4) no
C209 C205 H2051 106.2(4) no
C205 C206 C207 109.1(4) no
C205 C206 H2061 109.2(4) no
C207 C206 H2061 110.0(4) no
C205 C206 H2062 113.6(4) no
C207 C206 H2062 103.6(4) no
H2061 C206 H2062 111.1(4) no
C206 C207 C208 108.1(3) no
C206 C207 C210 111.1(4) no
C208 C207 C210 110.1(4) no
C206 C207 H2071 110.1(4) no
C208 C207 H2071 106.1(3) no
C210 C207 H2071 111.1(4) no
C201 C208 C207 112.2(3) no
C201 C208 H2081 112.9(3) no
C207 C208 H2081 111.4(4) no
C201 C208 H2082 100.3(3) no
C207 C208 H2082 115.3(4) no
H2081 C208 H2082 104.0(3) no
C201 C209 C205 111.2(3) no
C201 C209 H2091 106.3(3) no
C205 C209 H2091 104.4(3) no
C201 C209 H2092 104.8(3) no
C205 C209 H2092 108.3(4) no
H2091 C209 H2092 121.9(4) no
C203 C210 C207 108.7(3) no
C203 C210 H2101 110.8(4) no
C207 C210 H2101 110.0(5) no
C203 C210 H2102 114.2(5) no
C207 C210 H2102 100.9(4) no
H2101 C210 H2102 111.7(4) no
C20 C301 C302 112.9(3) no
C20 C301 C308 115.4(3) no
C302 C301 C308 108.6(3) no
C20 C301 C309 106.7(3) no
C302 C301 C309 105.7(3) no
C308 C301 C309 107.0(3) no
C301 C302 C303 111.6(3) no
C301 C302 H3021 106.4(3) no
C303 C302 H3021 108.8(3) no
C301 C302 H3022 112.9(3) no
C303 C302 H3022 105.6(3) no
H3021 C302 H3022 111.6(3) no
C302 C303 C304 110.0(3) no
C302 C303 C310 110.4(3) no
C304 C303 C310 108.9(3) no
C302 C303 H3031 112.0(4) no
C304 C303 H3031 110.0(4) no
C310 C303 H3031 105.4(4) no
C303 C304 C305 108.3(3) no
C303 C304 H3041 110.4(4) no
C305 C304 H3041 110.8(4) no
C303 C304 H3042 106.1(4) no
C305 C304 H3042 109.9(4) no
H3041 C304 H3042 111.1(4) no
C304 C305 C306 109.8(3) no
C304 C305 C309 111.0(3) no
C306 C305 C309 108.6(3) no
C304 C305 H3051 112.2(4) no
C306 C305 H3051 110.3(3) no
C309 C305 H3051 104.7(3) no
C305 C306 C307 109.6(3) no
C305 C306 H3061 109.2(4) no
C307 C306 H3061 115.5(4) no
C305 C306 H3062 111.2(4) no
C307 C306 H3062 108.7(4) no
H3061 C306 H3062 102.4(3) no
C306 C307 C308 109.4(3) no
C306 C307 C310 109.7(4) no
C308 C307 C310 109.6(3) no
C306 C307 H3071 106.4(3) no
C308 C307 H3071 112.6(3) no
C310 C307 H3071 109.0(3) no
C301 C308 C307 111.3(3) no
C301 C308 H3081 106.1(3) no
C307 C308 H3081 105.9(3) no
C301 C308 H3082 109.3(3) no
C307 C308 H3082 107.6(3) no
H3081 C308 H3082 116.6(3) no
C301 C309 C305 111.6(3) no
C301 C309 H3091 107.2(3) no
C305 C309 H3091 109.6(3) no
C301 C309 H3092 108.0(3) no
C305 C309 H3092 111.9(3) no
H3091 C309 H3092 108.4(3) no
C303 C310 C307 109.1(3) no
C303 C310 H3101 106.0(4) no
C307 C310 H3101 111.5(4) no
C303 C310 H3102 102.9(4) no
C307 C310 H3102 112.7(4) no
H3101 C310 H3102 114.1(4) no
C20 C401 C402 107.2(3) no
C20 C401 C408 109.3(3) no
C402 C401 C408 105.4(3) no
C20 C401 C409 117.7(3) no
C402 C401 C409 107.9(3) no
C408 C401 C409 108.8(3) no
C401 C402 C403 112.1(3) no
C401 C402 H4021 106.8(3) no
C403 C402 H4021 108.6(3) no
C401 C402 H4022 105.4(3) no
C403 C402 H4022 109.4(3) no
H4021 C402 H4022 114.6(3) no
C402 C403 C404 109.5(3) no
C402 C403 C410 108.3(3) no
C404 C403 C410 110.1(4) no
C402 C403 H4031 106.5(3) no
C404 C403 H4031 114.2(3) no
C410 C403 H4031 108.1(4) no
C403 C404 C405 109.9(3) no
C403 C404 H4041 110.5(4) no
C405 C404 H4041 107.7(4) no
C403 C404 H4042 114.7(4) no
C405 C404 H4042 106.4(4) no
H4041 C404 H4042 107.3(4) no
C404 C405 C406 108.3(4) no
C404 C405 C409 109.7(3) no
C406 C405 C409 110.4(3) no
C404 C405 H4051 109.4(3) no
C406 C405 H4051 108.5(3) no
C409 C405 H4051 110.5(3) no
C405 C406 C407 109.4(3) no
C405 C406 H4061 109.0(4) no
C407 C406 H4061 114.1(4) no
C405 C406 H4062 115.4(4) no
C407 C406 H4062 100.8(4) no
H4061 C406 H4062 108.1(4) no
C406 C407 C408 110.7(3) no
C406 C407 C410 109.3(4) no
C408 C407 C410 108.2(4) no
C406 C407 H4071 109.6(4) no
C408 C407 H4071 110.5(3) no
C410 C407 H4071 108.5(4) no
C401 C408 C407 111.6(3) no
C401 C408 H4081 110.2(3) no
C407 C408 H4081 102.4(3) no
C401 C408 H4082 112.9(3) no
C407 C408 H4082 110.4(3) no
H4081 C408 H4082 108.8(3) no
C401 C409 C405 111.4(3) no
C401 C409 H4091 113.8(3) no
C405 C409 H4091 108.2(3) no
C401 C409 H4092 110.5(3) no
C405 C409 H4092 107.7(3) no
H4091 C409 H4092 105.0(3) no
C403 C410 C407 109.3(3) no
C403 C410 H4101 102.9(4) no
C407 C410 H4101 113.0(4) no
C403 C410 H4102 108.4(4) no
C407 C410 H4102 110.9(4) no
H4101 C410 H4102 111.9(4) no

loop_
_geom_bond_atom_site_label_1
_geom_bond_atom_site_label_2
_geom_bond_distance
_geom_bond_publ_flag
O1 C2 1.379(5) yes
O1 C7 1.410(5) yes
O11 C12 1.372(4) yes
O11 C17 1.417(5) yes
C1 C2 1.385(6) yes
C1 C6 1.378(5) yes
C1 C10 1.533(5) yes
C2 C3 1.399(6) yes
C3 C4 1.362(7) yes
C3 H31 1.105(5) no
C4 C5 1.378(8) yes
C4 H41 0.988(5) no
C5 C6 1.375(7) yes
C5 H51 1.043(6) no
C6 H61 1.084(5) no
C7 H71 1.046(5) no
C7 H72 1.020(5) no
C7 H73 1.065(5) no
C10 C101 1.594(5) yes
C10 C201 1.585(5) yes
C10 H10 1.126(3) no
C11 C12 1.394(5) yes
C11 C16 1.388(5) yes
C11 C20 1.544(4) yes
C12 C13 1.383(5) yes
C13 C14 1.388(7) yes
C13 H131 1.019(4) no
C14 C15 1.359(7) yes
C14 H141 0.913(4) no
C15 C16 1.382(6) yes
C15 H151 1.068(5) no
C16 H161 1.052(4) no
C17 H171 0.954(4) no
C17 H172 1.008(5) no
C17 H173 1.055(5) no
C20 C301 1.584(4) yes
C20 C401 1.584(5) yes
C20 H20 1.042(3) no
C101 C102 1.540(5) yes
C101 C108 1.519(5) yes
C101 C109 1.543(5) yes
C102 C103 1.543(5) yes
C102 H1021 1.033(4) no
C102 H1022 1.022(4) no
C103 C104 1.519(7) yes
C103 C110 1.503(6) yes
C103 H1031 1.029(4) no
C104 C105 1.520(7) yes
C104 H1041 1.045(4) no
C104 H1042 0.943(5) no
C105 C106 1.507(7) yes
C105 C109 1.539(6) yes
C105 H1051 0.981(4) no
C106 C107 1.517(6) yes
C106 H1061 1.026(5) no
C106 H1062 1.071(4) no
C107 C108 1.544(5) yes
C107 C110 1.517(6) yes
C107 H1071 1.141(4) no
C108 H1081 1.034(4) no
C108 H1082 1.088(4) no
C109 H1091 1.081(5) no
C109 H1092 1.002(4) no
C110 H1101 0.980(4) no
C110 H1102 1.074(4) no
C201 C202 1.549(5) yes
C201 C208 1.539(5) yes
C201 C209 1.531(5) yes
C202 C203 1.536(6) yes
C202 H2021 1.052(5) no
C202 H2022 1.050(4) no
C203 C204 1.522(7) yes
C203 C210 1.534(6) yes
C203 H2031 0.937(4) no
C204 C205 1.498(7) yes
C204 H2041 1.045(4) no
C204 H2042 1.026(4) no
C205 C206 1.505(6) yes
C205 C209 1.534(5) yes
C205 H2051 1.073(4) no
C206 C207 1.511(7) yes
C206 H2061 1.007(4) no
C206 H2062 1.099(5) no
C207 C208 1.538(5) yes
C207 C210 1.496(6) yes
C207 H2071 1.007(4) no
C208 H2081 0.980(4) no
C208 H2082 1.054(4) no
C209 H2091 1.037(4) no
C209 H2092 1.044(4) no
C210 H2101 1.008(5) no
C210 H2102 1.061(5) no
C301 C302 1.540(4) yes
C301 C308 1.528(5) yes
C301 C309 1.556(5) yes
C302 C303 1.526(5) yes
C302 H3021 0.950(4) no
C302 H3022 1.062(4) no
C303 C304 1.525(6) yes
C303 C310 1.520(6) yes
C303 H3031 0.934(4) no
C304 C305 1.511(6) yes
C304 H3041 1.020(4) no
C304 H3042 0.977(4) no
C305 C306 1.504(6) yes
C305 C309 1.526(5) yes
C305 H3051 1.075(4) no
C306 C307 1.516(6) yes
C306 H3061 1.083(4) no
C306 H3062 1.062(4) no
C307 C308 1.536(5) yes
C307 C310 1.514(6) yes
C307 H3071 1.044(4) no
C308 H3081 1.082(4) no
C308 H3082 1.030(3) no
C309 H3091 1.037(4) no
C309 H3092 1.068(4) no
C310 H3101 1.011(4) no
C310 H3102 1.031(5) no
C401 C402 1.551(5) yes
C401 C408 1.539(5) yes
C401 C409 1.522(5) yes
C402 C403 1.533(5) yes
C402 H4021 1.032(4) no
C402 H4022 1.100(4) no
C403 C404 1.500(6) yes
C403 C410 1.529(6) yes
C403 H4031 1.030(4) no
C404 C405 1.534(6) yes
C404 H4041 1.029(5) no
C404 H4042 0.942(4) no
C405 C406 1.522(6) yes
C405 C409 1.531(5) yes
C405 H4051 1.092(4) no
C406 C407 1.518(6) yes
C406 H4061 0.992(4) no
C406 H4062 1.108(4) no
C407 C408 1.539(5) yes
C407 C410 1.524(6) yes
C407 H4071 1.083(4) no
C408 H4081 1.073(4) no
C408 H4082 1.039(4) no
C409 H4091 1.046(4) no
C409 H4092 0.988(3) no
C410 H4101 1.083(5) no
C410 H4102 0.981(4) no
